data_7232599
loop_
_publ_author_name
'Barton, Benita'
'de Jager, Lize'
'Hosten, Eric C.'

_publ_section_title
;
 Minor modifications afford improved host selectivities in xanthenyl-type
 host systems
;
_journal_issue 19
_journal_name_full CrystEngComm
_journal_page_first 3000
_journal_paper_doi 10.1039/C9CE00265K
_journal_volume 21
_journal_year 2019
_chemical_formula_moiety 'C40 H32 N2 O2, C7 H8 O, 0.22(O)'
_chemical_formula_sum 'C47 H40 N2 O3.22'
_chemical_formula_weight 684.34
_chemical_melting_point 488.15
_chemical_name_common N,N-bis(9-phenyl-9-xanthenyl)ethylenediamine:anisole:water
_space_group_crystal_system triclinic
_space_group_IT_number 2
_space_group_name_Hall '-P 1'
_space_group_name_H-M_alt 'P -1'
_symmetry_space_group_name_Hall '-P 1'
_symmetry_space_group_name_H-M 'P -1'
_atom_sites_solution_hydrogens mixed
_audit_creation_method SHELXL-2018/3
_audit_update_record
;
2019-02-05 deposited with the CCDC.    2019-04-12 downloaded from the CCDC.
;
_cell_angle_alpha 91.979(2)
_cell_angle_beta 107.947(2)
_cell_angle_gamma 111.131(2)
_cell_formula_units_Z 1
_cell_length_a 8.9207(4)
_cell_length_b 9.1082(4)
_cell_length_c 12.6652(6)
_cell_measurement_reflns_used 9844
_cell_measurement_temperature 200(2)
_cell_measurement_theta_max 28.33
_cell_measurement_theta_min 2.58
_cell_volume 900.79(7)
_computing_cell_refinement 'APEX2 v2011.4-1 (Bruker AXS)'
_computing_data_collection 'Bruker Instrument Service v2011.4.0.0'
_computing_data_reduction 'SAINT V7.68A (Bruker AXS, 2009)'
_computing_molecular_graphics 'Ortep-3 for Windows (Farrugia, 2012)'
_computing_publication_material 'PLATON (Spek, 2009) and MERCURY (Macrae, 2008)'
_computing_structure_refinement 'SHELXL-2018/3 (Sheldrick, 2015) and ShelXle (H\"ubschle, 2011)'
_computing_structure_solution 'SHELXT-2014/7 (Sheldrick, 2015)'
_diffrn_ambient_temperature 200(2)
_diffrn_detector_area_resol_mean 8.3333
_diffrn_measured_fraction_theta_full 0.999
_diffrn_measured_fraction_theta_max 0.997
_diffrn_measurement_device_type 'Bruker APEX-II CCD'
_diffrn_measurement_method '\f and \w scans'
_diffrn_radiation_monochromator graphite
_diffrn_radiation_source 'sealed tube'
_diffrn_radiation_type MoK\a
_diffrn_radiation_wavelength 0.71073
_diffrn_reflns_av_R_equivalents 0.0192
_diffrn_reflns_av_unetI/netI 0.0114
_diffrn_reflns_Laue_measured_fraction_full 0.999
_diffrn_reflns_Laue_measured_fraction_max 0.997
_diffrn_reflns_limit_h_max 11
_diffrn_reflns_limit_h_min -11
_diffrn_reflns_limit_k_max 12
_diffrn_reflns_limit_k_min -12
_diffrn_reflns_limit_l_max 16
_diffrn_reflns_limit_l_min -16
_diffrn_reflns_number 36003
_diffrn_reflns_point_group_measured_fraction_full 0.999
_diffrn_reflns_point_group_measured_fraction_max 0.997
_diffrn_reflns_theta_full 25.242
_diffrn_reflns_theta_max 28.331
_diffrn_reflns_theta_min 1.713
_exptl_absorpt_coefficient_mu 0.079
_exptl_absorpt_correction_T_max 1.0000
_exptl_absorpt_correction_T_min 0.9582
_exptl_absorpt_correction_type numerical
_exptl_absorpt_process_details 'SADABS V2008/1 (Bruker AXS)'
_exptl_crystal_colour colourless
_exptl_crystal_density_diffrn 1.262
_exptl_crystal_density_method 'not measured'
_exptl_crystal_description block
_exptl_crystal_F_000 362
_exptl_crystal_size_max 0.529
_exptl_crystal_size_mid 0.334
_exptl_crystal_size_min 0.319
_refine_diff_density_max 0.317
_refine_diff_density_min -0.217
_refine_diff_density_rms 0.039
_refine_ls_extinction_method none
_refine_ls_goodness_of_fit_ref 1.036
_refine_ls_hydrogen_treatment mixed
_refine_ls_matrix_type full
_refine_ls_number_parameters 256
_refine_ls_number_reflns 4480
_refine_ls_number_restraints 0
_refine_ls_restrained_S_all 1.036
_refine_ls_R_factor_all 0.0488
_refine_ls_R_factor_gt 0.0414
_refine_ls_shift/su_max 0.000
_refine_ls_shift/su_mean 0.000
_refine_ls_structure_factor_coef Fsqd
_refine_ls_weighting_details 'w=1/[\s^2^(Fo^2^)+(0.0565P)^2^+0.2347P] where P=(Fo^2^+2Fc^2^)/3'
_refine_ls_weighting_scheme calc
_refine_ls_wR_factor_gt 0.1075
_refine_ls_wR_factor_ref 0.1141
_reflns_Friedel_coverage 0.000
_reflns_number_gt 3831
_reflns_number_total 4480
_reflns_threshold_expression 'I > 2\s(I)'
_cod_data_source_file c9ce00265k2.cif
_cod_data_source_block ia124
_cod_depositor_comments 'Adding full bibliography for 7232597--7232602.cif.'
_cod_database_code 7232599
_shelx_shelxl_version_number 2018/3
_shelx_space_group_comment
;
The symmetry employed for this shelxl refinement is uniquely defined
by the following loop, which should always be used as a source of
symmetry information in preference to the above space-group names.
They are only intended as comments.
;
_shelx_estimated_absorpt_t_min 0.960
_shelx_estimated_absorpt_t_max 0.975

loop_
_space_group_symop_operation_xyz
'x, y, z'
'-x, -y, -z'

loop_
_atom_site_label
_atom_site_type_symbol
_atom_site_fract_x
_atom_site_fract_y
_atom_site_fract_z
_atom_site_U_iso_or_equiv
_atom_site_adp_type
_atom_site_occupancy
_atom_site_site_symmetry_order
_atom_site_calc_flag
_atom_site_refinement_flags_posn
_atom_site_refinement_flags_adp
_atom_site_refinement_flags_occupancy
_atom_site_disorder_assembly
_atom_site_disorder_group
O1 O 0.59591(11) 0.48550(9) 0.86180(8) 0.0381(2) Uani 1 1 d . . . . .
N1 N 0.69025(10) 0.66199(9) 0.60465(7) 0.02369(18) Uani 1 1 d . . . . .
H1 H 0.670983 0.746319 0.577410 0.037(3) Uiso 1 1 d R . . . .
C1 C 0.76654(11) 0.70365(10) 0.72888(8) 0.02053(18) Uani 1 1 d . . . . .
C2 C 0.52486(12) 0.52563(11) 0.56281(8) 0.0251(2) Uani 1 1 d . . . . .
H2A H 0.436090 0.555666 0.577509 0.030 Uiso 1 1 calc R U . . .
H2B H 0.532728 0.435740 0.602808 0.030 Uiso 1 1 calc R U . . .
C11 C 0.81392(12) 0.56771(11) 0.77444(8) 0.0240(2) Uani 1 1 d . . . . .
C12 C 0.72744(14) 0.46780(12) 0.83507(9) 0.0288(2) Uani 1 1 d . . . . .
C13 C 0.76763(18) 0.33983(14) 0.87258(11) 0.0414(3) Uani 1 1 d . . . . .
H13 H 0.705588 0.272036 0.913160 0.050 Uiso 1 1 calc R U . . .
C14 C 0.89749(18) 0.31262(14) 0.85042(12) 0.0446(3) Uani 1 1 d . . . . .
H14 H 0.924967 0.225248 0.875209 0.054 Uiso 1 1 calc R U . . .
C15 C 0.98840(16) 0.41234(15) 0.79199(12) 0.0436(3) Uani 1 1 d . . . . .
H15 H 1.079465 0.394514 0.777720 0.052 Uiso 1 1 calc R U . . .
C16 C 0.94640(14) 0.53812(13) 0.75439(11) 0.0344(2) Uani 1 1 d . . . . .
H16 H 1.009183 0.605686 0.714071 0.041 Uiso 1 1 calc R U . . .
C21 C 0.64225(11) 0.72894(11) 0.78065(8) 0.02236(19) Uani 1 1 d . . . . .
C22 C 0.56248(13) 0.61977(12) 0.83988(9) 0.0269(2) Uani 1 1 d . . . . .
C23 C 0.44198(14) 0.63895(14) 0.88143(10) 0.0347(2) Uani 1 1 d . . . . .
H23 H 0.389672 0.562875 0.922084 0.042 Uiso 1 1 calc R U . . .
C24 C 0.39946(14) 0.76910(15) 0.86304(10) 0.0375(3) Uani 1 1 d . . . . .
H24 H 0.316877 0.782778 0.890650 0.045 Uiso 1 1 calc R U . . .
C25 C 0.47699(15) 0.88048(15) 0.80421(10) 0.0371(3) Uani 1 1 d . . . . .
H25 H 0.447581 0.970348 0.791577 0.044 Uiso 1 1 calc R U . . .
C26 C 0.59717(14) 0.86036(13) 0.76400(9) 0.0303(2) Uani 1 1 d . . . . .
H26 H 0.650144 0.937537 0.724250 0.036 Uiso 1 1 calc R U . . .
C31 C 0.92887(11) 0.85749(11) 0.76114(8) 0.0227(2) Uani 1 1 d . . . . .
C32 C 0.98219(14) 0.94715(12) 0.68355(10) 0.0314(2) Uani 1 1 d . . . . .
H32 H 0.917862 0.913168 0.605553 0.038 Uiso 1 1 calc R U . . .
C33 C 1.13023(15) 1.08742(13) 0.71959(12) 0.0391(3) Uani 1 1 d . . . . .
H33 H 1.164781 1.148744 0.665804 0.047 Uiso 1 1 calc R U . . .
C34 C 1.22633(14) 1.13753(13) 0.83199(12) 0.0390(3) Uani 1 1 d . . . . .
H34 H 1.327432 1.232290 0.855785 0.047 Uiso 1 1 calc R U . . .
C35 C 1.17460(14) 1.04886(14) 0.91009(11) 0.0376(3) Uani 1 1 d . . . . .
H35 H 1.240296 1.082678 0.987903 0.045 Uiso 1 1 calc R U . . .
C36 C 1.02677(13) 0.91046(13) 0.87493(9) 0.0306(2) Uani 1 1 d . . . . .
H36 H 0.991711 0.850840 0.929278 0.037 Uiso 1 1 calc R U . . .
C41 C 0.65457(18) 0.06509(15) 0.48211(12) 0.0464(3) Uani 1 1 d . . . . .
H41 H 0.760618 0.109584 0.469777 0.056 Uiso 0.5 1 calc R U P A 1
O4 O 0.7994(3) 0.1190(2) 0.46352(16) 0.0465(4) Uani 0.5 1 d . . P B 2
C44 C 0.9062(4) 0.2842(4) 0.4949(3) 0.0546(7) Uani 0.5 1 d . . P B 2
H44A H 0.838751 0.347143 0.464387 0.082 Uiso 0.5 1 calc R U P B 2
H44B H 0.999689 0.307512 0.464761 0.082 Uiso 0.5 1 calc R U P B 2
H44C H 0.953740 0.311803 0.577101 0.082 Uiso 0.5 1 calc R U P B 2
C43 C 0.45992(18) 0.08953(15) 0.56910(12) 0.0471(3) Uani 1 1 d . . . . .
H43 H 0.431731 0.150470 0.616506 0.057 Uiso 1 1 calc R U . . .
C42 C 0.61280(18) 0.15427(15) 0.55155(12) 0.0461(3) Uani 1 1 d . . . . .
H42 H 0.690357 0.259862 0.586660 0.055 Uiso 1 1 calc R U . . .
O9 O 1.0836(15) 0.3767(17) 0.5259(10) 0.077(5) Uani 0.110(5) 1 d . . P C -1

loop_
_atom_site_aniso_label
_atom_site_aniso_U_11
_atom_site_aniso_U_22
_atom_site_aniso_U_33
_atom_site_aniso_U_23
_atom_site_aniso_U_13
_atom_site_aniso_U_12
O1 0.0451(5) 0.0274(4) 0.0513(5) 0.0166(3) 0.0289(4) 0.0137(3)
N1 0.0229(4) 0.0210(4) 0.0204(4) 0.0021(3) 0.0035(3) 0.0044(3)
C1 0.0181(4) 0.0185(4) 0.0209(4) 0.0026(3) 0.0041(3) 0.0049(3)
C2 0.0215(4) 0.0231(4) 0.0229(5) 0.0002(4) 0.0038(4) 0.0038(4)
C11 0.0213(4) 0.0192(4) 0.0251(5) 0.0018(3) 0.0018(4) 0.0060(3)
C12 0.0309(5) 0.0227(5) 0.0280(5) 0.0043(4) 0.0065(4) 0.0082(4)
C13 0.0537(7) 0.0280(5) 0.0402(6) 0.0135(5) 0.0122(5) 0.0160(5)
C14 0.0492(7) 0.0309(6) 0.0491(7) 0.0095(5) 0.0021(6) 0.0227(5)
C15 0.0324(6) 0.0350(6) 0.0623(8) 0.0056(6) 0.0077(6) 0.0195(5)
C16 0.0269(5) 0.0286(5) 0.0475(7) 0.0070(5) 0.0113(5) 0.0118(4)
C21 0.0184(4) 0.0228(4) 0.0208(4) 0.0011(3) 0.0030(3) 0.0057(3)
C22 0.0240(5) 0.0237(5) 0.0274(5) 0.0020(4) 0.0070(4) 0.0046(4)
C23 0.0271(5) 0.0372(6) 0.0356(6) 0.0037(4) 0.0143(4) 0.0049(4)
C24 0.0252(5) 0.0491(7) 0.0379(6) -0.0003(5) 0.0112(4) 0.0145(5)
C25 0.0338(6) 0.0414(6) 0.0410(6) 0.0058(5) 0.0103(5) 0.0225(5)
C26 0.0294(5) 0.0313(5) 0.0330(5) 0.0087(4) 0.0102(4) 0.0150(4)
C31 0.0181(4) 0.0188(4) 0.0285(5) 0.0013(3) 0.0058(4) 0.0062(3)
C32 0.0276(5) 0.0272(5) 0.0358(6) 0.0065(4) 0.0108(4) 0.0066(4)
C33 0.0320(6) 0.0275(5) 0.0580(8) 0.0118(5) 0.0216(5) 0.0064(4)
C34 0.0220(5) 0.0221(5) 0.0643(8) -0.0044(5) 0.0124(5) 0.0022(4)
C35 0.0238(5) 0.0317(5) 0.0429(6) -0.0097(5) 0.0010(4) 0.0051(4)
C36 0.0245(5) 0.0284(5) 0.0302(5) -0.0005(4) 0.0044(4) 0.0052(4)
C41 0.0451(7) 0.0379(6) 0.0492(7) 0.0177(6) 0.0047(6) 0.0170(5)
O4 0.0626(12) 0.0441(10) 0.0455(10) 0.0099(8) 0.0275(9) 0.0272(9)
C44 0.0628(18) 0.0481(15) 0.0606(18) 0.0115(13) 0.0348(15) 0.0186(14)
C43 0.0545(8) 0.0353(6) 0.0478(7) 0.0114(5) 0.0077(6) 0.0212(6)
C42 0.0495(7) 0.0309(6) 0.0463(7) 0.0082(5) 0.0012(6) 0.0152(5)
O9 0.067(8) 0.116(11) 0.070(8) 0.028(7) 0.044(6) 0.043(7)

loop_
_atom_type_symbol
_atom_type_description
_atom_type_scat_dispersion_real
_atom_type_scat_dispersion_imag
_atom_type_scat_source
C C 0.0033 0.0016 'International Tables Vol C Tables 4.2.6.8 and 6.1.1.4'
H H 0.0000 0.0000 'International Tables Vol C Tables 4.2.6.8 and 6.1.1.4'
N N 0.0061 0.0033 'International Tables Vol C Tables 4.2.6.8 and 6.1.1.4'
O O 0.0106 0.0060 'International Tables Vol C Tables 4.2.6.8 and 6.1.1.4'

loop_
_geom_angle_atom_site_label_1
_geom_angle_atom_site_label_2
_geom_angle_atom_site_label_3
_geom_angle
_geom_angle_site_symmetry_1
_geom_angle_site_symmetry_3
C12 O1 C22 118.53(8) . .
C2 N1 C1 114.51(7) . .
C2 N1 H1 106.3 . .
C1 N1 H1 108.1 . .
N1 C1 C11 108.21(7) . .
N1 C1 C21 111.75(7) . .
C11 C1 C21 109.33(8) . .
N1 C1 C31 109.21(7) . .
C11 C1 C31 109.35(7) . .
C21 C1 C31 108.97(7) . .
N1 C2 C2 109.87(10) . 2_666
N1 C2 H2A 109.7 . .
C2 C2 H2A 109.7 2_666 .
N1 C2 H2B 109.7 . .
C2 C2 H2B 109.7 2_666 .
H2A C2 H2B 108.2 . .
C12 C11 C16 117.42(9) . .
C12 C11 C1 122.24(9) . .
C16 C11 C1 120.34(9) . .
O1 C12 C11 123.14(9) . .
O1 C12 C13 115.15(10) . .
C11 C12 C13 121.71(11) . .
C14 C13 C12 119.51(11) . .
C14 C13 H13 120.2 . .
C12 C13 H13 120.2 . .
C13 C14 C15 120.07(11) . .
C13 C14 H14 120.0 . .
C15 C14 H14 120.0 . .
C14 C15 C16 119.88(12) . .
C14 C15 H15 120.1 . .
C16 C15 H15 120.1 . .
C15 C16 C11 121.39(11) . .
C15 C16 H16 119.3 . .
C11 C16 H16 119.3 . .
C22 C21 C26 117.33(9) . .
C22 C21 C1 122.19(9) . .
C26 C21 C1 120.38(8) . .
O1 C22 C21 122.88(9) . .
O1 C22 C23 115.19(9) . .
C21 C22 C23 121.93(10) . .
C24 C23 C22 119.36(10) . .
C24 C23 H23 120.3 . .
C22 C23 H23 120.3 . .
C23 C24 C25 120.12(10) . .
C23 C24 H24 119.9 . .
C25 C24 H24 119.9 . .
C26 C25 C24 119.87(11) . .
C26 C25 H25 120.1 . .
C24 C25 H25 120.1 . .
C25 C26 C21 121.37(10) . .
C25 C26 H26 119.3 . .
C21 C26 H26 119.3 . .
C32 C31 C36 118.34(9) . .
C32 C31 C1 123.63(9) . .
C36 C31 C1 118.03(9) . .
C31 C32 C33 120.31(11) . .
C31 C32 H32 119.8 . .
C33 C32 H32 119.8 . .
C34 C33 C32 120.73(11) . .
C34 C33 H33 119.6 . .
C32 C33 H33 119.6 . .
C33 C34 C35 119.45(10) . .
C33 C34 H34 120.3 . .
C35 C34 H34 120.3 . .
C34 C35 C36 120.07(11) . .
C34 C35 H35 120.0 . .
C36 C35 H35 120.0 . .
C35 C36 C31 121.09(10) . .
C35 C36 H36 119.5 . .
C31 C36 H36 119.5 . .
O4 C41 C43 117.48(16) . 2_656
O4 C41 C42 122.85(15) . .
C43 C41 C42 119.66(14) 2_656 .
C43 C41 H41 120.2 2_656 .
C42 C41 H41 120.2 . .
C41 O4 C44 119.87(19) . .
O4 C44 H44A 109.5 . .
O4 C44 H44B 109.5 . .
H44A C44 H44B 109.5 . .
O4 C44 H44C 109.5 . .
H44A C44 H44C 109.5 . .
H44B C44 H44C 109.5 . .
C42 C43 C41 120.42(14) . 2_656
C42 C43 H43 119.8 . .
C41 C43 H43 119.8 2_656 .
C43 C42 C41 119.92(13) . .
C43 C42 H42 120.0 . .
C41 C42 H42 120.0 . .

loop_
_geom_bond_atom_site_label_1
_geom_bond_atom_site_label_2
_geom_bond_distance
_geom_bond_site_symmetry_2
O1 C12 1.3765(14) .
O1 C22 1.3774(13) .
N1 C2 1.4669(12) .
N1 C1 1.4817(12) .
N1 H1 0.9031 .
C1 C11 1.5234(13) .
C1 C21 1.5276(13) .
C1 C31 1.5363(12) .
C2 C2 1.5201(19) 2_666
C2 H2A 0.9900 .
C2 H2B 0.9900 .
C11 C12 1.3857(14) .
C11 C16 1.3942(15) .
C12 C13 1.3955(15) .
C13 C14 1.373(2) .
C13 H13 0.9500 .
C14 C15 1.384(2) .
C14 H14 0.9500 .
C15 C16 1.3845(16) .
C15 H15 0.9500 .
C16 H16 0.9500 .
C21 C22 1.3886(14) .
C21 C26 1.3969(14) .
C22 C23 1.3931(15) .
C23 C24 1.3756(18) .
C23 H23 0.9500 .
C24 C25 1.3880(18) .
C24 H24 0.9500 .
C25 C26 1.3834(15) .
C25 H25 0.9500 .
C26 H26 0.9500 .
C31 C32 1.3864(14) .
C31 C36 1.3946(14) .
C32 C33 1.3987(15) .
C32 H32 0.9500 .
C33 C34 1.3751(19) .
C33 H33 0.9500 .
C34 C35 1.3825(19) .
C34 H34 0.9500 .
C35 C36 1.3883(14) .
C35 H35 0.9500 .
C36 H36 0.9500 .
C41 O4 1.305(2) .
C41 C43 1.3924(18) 2_656
C41 C42 1.394(2) .
C41 H41 0.9500 .
O4 C44 1.421(3) .
C44 H44A 0.9800 .
C44 H44B 0.9800 .
C44 H44C 0.9800 .
C43 C42 1.369(2) .
C43 H43 0.9500 .
C42 H42 0.9500 .

loop_
_geom_hbond_atom_site_label_D
_geom_hbond_atom_site_label_H
_geom_hbond_atom_site_label_A
_geom_hbond_distance_DH
_geom_hbond_distance_HA
_geom_hbond_distance_DA
_geom_hbond_angle_DHA
_geom_hbond_publ_flag
C32 H32 N1 0.95 2.45 2.8048(13) 102 yes

loop_
_geom_torsion_atom_site_label_1
_geom_torsion_atom_site_label_2
_geom_torsion_atom_site_label_3
_geom_torsion_atom_site_label_4
_geom_torsion
_geom_torsion_site_symmetry_1
_geom_torsion_site_symmetry_4
C2 N1 C1 C11 66.76(10) . .
C2 N1 C1 C21 -53.66(10) . .
C2 N1 C1 C31 -174.30(8) . .
C1 N1 C2 C2 -169.44(10) . 2_666
N1 C1 C11 C12 -110.47(10) . .
C21 C1 C11 C12 11.45(12) . .
C31 C1 C11 C12 130.68(9) . .
N1 C1 C11 C16 68.49(11) . .
C21 C1 C11 C16 -169.59(9) . .
C31 C1 C11 C16 -50.36(12) . .
C22 O1 C12 C11 -8.41(15) . .
C22 O1 C12 C13 172.20(10) . .
C16 C11 C12 O1 179.11(10) . .
C1 C11 C12 O1 -1.90(15) . .
C16 C11 C12 C13 -1.54(16) . .
C1 C11 C12 C13 177.45(10) . .
O1 C12 C13 C14 -179.76(11) . .
C11 C12 C13 C14 0.84(18) . .
C12 C13 C14 C15 0.47(19) . .
C13 C14 C15 C16 -1.0(2) . .
C14 C15 C16 C11 0.27(19) . .
C12 C11 C16 C15 0.99(16) . .
C1 C11 C16 C15 -178.02(10) . .
N1 C1 C21 C22 107.48(10) . .
C11 C1 C21 C22 -12.28(12) . .
C31 C1 C21 C22 -131.74(9) . .
N1 C1 C21 C26 -68.77(11) . .
C11 C1 C21 C26 171.47(8) . .
C31 C1 C21 C26 52.00(11) . .
C12 O1 C22 C21 7.50(15) . .
C12 O1 C22 C23 -172.54(9) . .
C26 C21 C22 O1 -179.99(9) . .
C1 C21 C22 O1 3.65(15) . .
C26 C21 C22 C23 0.06(15) . .
C1 C21 C22 C23 -176.31(9) . .
O1 C22 C23 C24 -179.59(10) . .
C21 C22 C23 C24 0.36(16) . .
C22 C23 C24 C25 -0.40(17) . .
C23 C24 C25 C26 0.03(18) . .
C24 C25 C26 C21 0.41(17) . .
C22 C21 C26 C25 -0.44(15) . .
C1 C21 C26 C25 175.99(9) . .
N1 C1 C31 C32 5.30(13) . .
C11 C1 C31 C32 123.53(10) . .
C21 C1 C31 C32 -117.02(10) . .
N1 C1 C31 C36 -175.39(8) . .
C11 C1 C31 C36 -57.17(11) . .
C21 C1 C31 C36 62.29(11) . .
C36 C31 C32 C33 -0.30(16) . .
C1 C31 C32 C33 179.00(10) . .
C31 C32 C33 C34 0.86(18) . .
C32 C33 C34 C35 -0.70(18) . .
C33 C34 C35 C36 0.00(18) . .
C34 C35 C36 C31 0.56(17) . .
C32 C31 C36 C35 -0.40(16) . .
C1 C31 C36 C35 -179.74(10) . .
C43 C41 O4 C44 167.8(2) 2_656 .
C42 C41 O4 C44 -13.3(3) . .
C41 C43 C42 C41 -0.1(2) 2_656 .
O4 C41 C42 C43 -178.84(15) . .
C43 C41 C42 C43 0.1(2) 2_656 .
